data_7159837
loop_
_publ_author_name
'Zhu, Yannan'
'Bo, Fang'
'Wang, Xuying'
'Jiang, Qianxi'
'Li, Qiuyun'
'Han, Zhongfei'
'Wang, Yi-Ning'
'Qi, Gang'

_publ_section_title
;
 Construction of 1,3,4-oxadiazolines bearing CF3-quaternary centers via
 amino-assisted [3 + 2] cycloadditions
;
_journal_issue 7
_journal_name_full 'Organic &amp; Biomolecular Chemistry'
_journal_page_first 1391
_journal_page_last 1394
_journal_paper_doi 10.1039/D3OB02096G
_journal_volume 22
_journal_year 2024
_chemical_formula_sum 'C29 H24 F3 N3 O3 S'
_chemical_formula_weight 551.57
_space_group_crystal_system triclinic
_space_group_IT_number 2
_space_group_name_Hall '-P 1'
_space_group_name_H-M_alt 'P -1'
_atom_sites_solution_hydrogens mixed
_audit_block_doi 10.5517/ccdc.csd.cc27yqmk
_audit_creation_method SHELXL-2018/3
_audit_update_record
;
2021-05-16 deposited with the CCDC.	2024-01-23 downloaded from the CCDC.
;
_cell_angle_alpha 100.472(3)
_cell_angle_beta 92.038(3)
_cell_angle_gamma 92.699(3)
_cell_formula_units_Z 4
_cell_length_a 9.2123(3)
_cell_length_b 13.9474(6)
_cell_length_c 20.6800(7)
_cell_measurement_temperature 113(2)
_cell_volume 2607.33(17)
_computing_structure_refinement 'SHELXL-2018/3 (Sheldrick, 2018)'
_computing_structure_solution 'SHELXT 2018/2 (Sheldrick, 2018)'
_diffrn_ambient_temperature 113(2)
_diffrn_measured_fraction_theta_full 0.991
_diffrn_measured_fraction_theta_max 0.892
_diffrn_radiation_type MoK\a
_diffrn_radiation_wavelength 0.71073
_diffrn_reflns_av_R_equivalents 0.0541
_diffrn_reflns_av_unetI/netI 0.0756
_diffrn_reflns_Laue_measured_fraction_full 0.991
_diffrn_reflns_Laue_measured_fraction_max 0.892
_diffrn_reflns_limit_h_max 13
_diffrn_reflns_limit_h_min -13
_diffrn_reflns_limit_k_max 19
_diffrn_reflns_limit_k_min -19
_diffrn_reflns_limit_l_max 28
_diffrn_reflns_limit_l_min -29
_diffrn_reflns_number 29273
_diffrn_reflns_point_group_measured_fraction_full 0.991
_diffrn_reflns_point_group_measured_fraction_max 0.892
_diffrn_reflns_theta_full 25.242
_diffrn_reflns_theta_max 31.165
_diffrn_reflns_theta_min 1.940
_exptl_absorpt_coefficient_mu 0.183
_exptl_crystal_density_diffrn 1.405
_exptl_crystal_F_000 1144
_exptl_crystal_size_max 0.230
_exptl_crystal_size_mid 0.200
_exptl_crystal_size_min 0.170
_refine_diff_density_max 0.629
_refine_diff_density_min -0.882
_refine_diff_density_rms 0.081
_refine_ls_extinction_coef 0.0083(9)
_refine_ls_extinction_expression Fc^*^=kFc[1+0.001xFc^2^\l^3^/sin(2\q)]^-1/4^
_refine_ls_extinction_method 'SHELXL-2018/3 (Sheldrick 2018)'
_refine_ls_goodness_of_fit_ref 1.032
_refine_ls_hydrogen_treatment constr
_refine_ls_matrix_type full
_refine_ls_number_parameters 708
_refine_ls_number_reflns 15051
_refine_ls_number_restraints 0
_refine_ls_restrained_S_all 1.032
_refine_ls_R_factor_all 0.0862
_refine_ls_R_factor_gt 0.0624
_refine_ls_shift/su_max 0.001
_refine_ls_shift/su_mean 0.000
_refine_ls_structure_factor_coef Fsqd
_refine_ls_weighting_details 'w=1/[\s^2^(Fo^2^)+(0.0876P)^2^+0.4999P] where P=(Fo^2^+2Fc^2^)/3'
_refine_ls_weighting_scheme calc
_refine_ls_wR_factor_gt 0.1567
_refine_ls_wR_factor_ref 0.1799
_reflns_Friedel_coverage 0.000
_reflns_number_gt 10893
_reflns_number_total 15051
_reflns_threshold_expression 'I > 2\s(I)'
_cod_data_source_file d3ob02096g2.cif
_cod_data_source_block r20210513b
_cod_database_code 7159837
_shelx_shelxl_version_number 2018/3
_shelx_space_group_comment
;
The symmetry employed for this shelxl refinement is uniquely defined
by the following loop, which should always be used as a source of
symmetry information in preference to the above space-group names.
They are only intended as comments.
;
_shelx_estimated_absorpt_t_min 0.959
_shelx_estimated_absorpt_t_max 0.970

loop_
_space_group_symop_operation_xyz
'x, y, z'
'-x, -y, -z'

loop_
_atom_site_label
_atom_site_type_symbol
_atom_site_fract_x
_atom_site_fract_y
_atom_site_fract_z
_atom_site_U_iso_or_equiv
_atom_site_adp_type
_atom_site_occupancy
_atom_site_site_symmetry_order
_atom_site_calc_flag
_atom_site_refinement_flags_posn
_atom_site_refinement_flags_adp
_atom_site_refinement_flags_occupancy
_atom_site_disorder_assembly
_atom_site_disorder_group
S1 S 0.97749(5) 0.09601(3) 0.13778(2) 0.02153(12) Uani 1 1 d . . . . .
F1 F 0.82015(16) 0.31587(10) 0.43909(6) 0.0379(3) Uani 1 1 d . . . . .
F2 F 0.64030(14) 0.36419(9) 0.38570(7) 0.0359(3) Uani 1 1 d . . . . .
F3 F 0.85245(15) 0.43910(8) 0.39076(6) 0.0330(3) Uani 1 1 d . . . . .
O1 O 1.06112(16) 0.16012(11) 0.10504(7) 0.0290(3) Uani 1 1 d . . . . .
O2 O 1.04770(16) 0.02535(10) 0.16886(7) 0.0286(3) Uani 1 1 d . . . . .
O3 O 0.98029(14) 0.27279(9) 0.33413(6) 0.0205(3) Uani 1 1 d . . . . .
N1 N 0.89746(18) 0.16275(11) 0.19865(8) 0.0210(3) Uani 1 1 d . . . . .
H1 H 0.839067 0.124863 0.215301 0.025 Uiso 1 1 d R U . . .
N2 N 0.76912(18) 0.18043(11) 0.32835(8) 0.0215(3) Uani 1 1 d . . . . .
N3 N 0.88315(18) 0.12773(12) 0.34957(8) 0.0213(3) Uani 1 1 d . . . . .
C1 C 0.5359(3) -0.14061(19) -0.05946(13) 0.0436(6) Uani 1 1 d . . . . .
H1A H 0.463352 -0.099573 -0.074693 0.065 Uiso 1 1 calc R U . . .
H1B H 0.486931 -0.190927 -0.039276 0.065 Uiso 1 1 calc R U . . .
H1C H 0.589682 -0.171808 -0.096936 0.065 Uiso 1 1 calc R U . . .
C2 C 0.6406(2) -0.07809(16) -0.00921(11) 0.0302(5) Uani 1 1 d . . . . .
C3 C 0.7305(2) -0.00540(17) -0.02727(10) 0.0303(5) Uani 1 1 d . . . . .
H3 H 0.722695 0.006403 -0.071048 0.036 Uiso 1 1 calc R U . . .
C4 C 0.8313(2) 0.05022(16) 0.01723(10) 0.0268(4) Uani 1 1 d . . . . .
H4 H 0.892259 0.099417 0.004097 0.032 Uiso 1 1 calc R U . . .
C5 C 0.8419(2) 0.03299(14) 0.08155(9) 0.0222(4) Uani 1 1 d . . . . .
C6 C 0.7510(2) -0.03797(16) 0.10099(10) 0.0304(5) Uani 1 1 d . . . . .
H6 H 0.757410 -0.049093 0.144953 0.036 Uiso 1 1 calc R U . . .
C7 C 0.6507(3) -0.09244(16) 0.05545(12) 0.0347(5) Uani 1 1 d . . . . .
H7 H 0.587815 -0.140438 0.068817 0.042 Uiso 1 1 calc R U . . .
C8 C 0.8290(2) 0.25201(13) 0.19790(9) 0.0192(4) Uani 1 1 d . . . . .
C9 C 0.7981(2) 0.28236(15) 0.13852(10) 0.0262(4) Uani 1 1 d . . . . .
H9 H 0.820005 0.242135 0.098225 0.031 Uiso 1 1 calc R U . . .
C10 C 0.7356(2) 0.37093(16) 0.13771(10) 0.0308(5) Uani 1 1 d . . . . .
H10 H 0.714767 0.390836 0.096963 0.037 Uiso 1 1 calc R U . . .
C11 C 0.7035(2) 0.43020(15) 0.19614(11) 0.0296(5) Uani 1 1 d . . . . .
H11 H 0.662374 0.491247 0.195589 0.035 Uiso 1 1 calc R U . . .
C12 C 0.7316(2) 0.40024(14) 0.25538(10) 0.0247(4) Uani 1 1 d . . . . .
H12 H 0.707964 0.440823 0.295247 0.030 Uiso 1 1 calc R U . . .
C13 C 0.7944(2) 0.31115(13) 0.25773(9) 0.0192(4) Uani 1 1 d . . . . .
C14 C 0.8261(2) 0.27890(13) 0.32287(9) 0.0189(4) Uani 1 1 d . . . . .
C15 C 0.7830(2) 0.35092(15) 0.38473(10) 0.0273(4) Uani 1 1 d . . . . .
C16 C 0.6466(2) 0.12691(14) 0.29377(9) 0.0201(4) Uani 1 1 d . . . . .
C17 C 0.6456(2) 0.02486(14) 0.27949(10) 0.0232(4) Uani 1 1 d . . . . .
H17 H 0.727856 -0.007732 0.291510 0.028 Uiso 1 1 calc R U . . .
C18 C 0.5242(2) -0.02877(15) 0.24770(10) 0.0269(4) Uani 1 1 d . . . . .
H18 H 0.523238 -0.098068 0.238898 0.032 Uiso 1 1 calc R U . . .
C19 C 0.4041(2) 0.01811(15) 0.22863(10) 0.0276(4) Uani 1 1 d . . . . .
H19 H 0.321966 -0.018614 0.206211 0.033 Uiso 1 1 calc R U . . .
C20 C 0.4063(2) 0.11950(15) 0.24290(10) 0.0267(4) Uani 1 1 d . . . . .
H20 H 0.324409 0.151858 0.230228 0.032 Uiso 1 1 calc R U . . .
C21 C 0.5259(2) 0.17452(15) 0.27537(10) 0.0244(4) Uani 1 1 d . . . . .
H21 H 0.525610 0.243754 0.284928 0.029 Uiso 1 1 calc R U . . .
C22 C 0.9984(2) 0.18398(13) 0.35363(8) 0.0199(4) Uani 1 1 d . . . . .
C23 C 1.1430(2) 0.16669(14) 0.37895(9) 0.0207(4) Uani 1 1 d . . . . .
C24 C 1.2395(2) 0.24528(14) 0.40550(10) 0.0243(4) Uani 1 1 d . . . . .
H24 H 1.213509 0.310145 0.404610 0.029 Uiso 1 1 calc R U . . .
C25 C 1.3734(2) 0.22884(15) 0.43318(10) 0.0257(4) Uani 1 1 d . . . . .
H25 H 1.437565 0.282852 0.451848 0.031 Uiso 1 1 calc R U . . .
C26 C 1.4151(2) 0.13415(15) 0.43400(9) 0.0232(4) Uani 1 1 d . . . . .
C27 C 1.3182(2) 0.05561(15) 0.40653(10) 0.0254(4) Uani 1 1 d . . . . .
H27 H 1.345234 -0.009329 0.406362 0.030 Uiso 1 1 calc R U . . .
C28 C 1.1839(2) 0.07147(14) 0.37968(9) 0.0244(4) Uani 1 1 d . . . . .
H28 H 1.119056 0.017514 0.361642 0.029 Uiso 1 1 calc R U . . .
C29 C 1.5608(2) 0.11734(17) 0.46457(10) 0.0294(5) Uani 1 1 d . . . . .
H29A H 1.638306 0.149031 0.443370 0.044 Uiso 1 1 calc R U . . .
H29B H 1.574501 0.047062 0.458455 0.044 Uiso 1 1 calc R U . . .
H29C H 1.564156 0.145008 0.511712 0.044 Uiso 1 1 calc R U . . .
S2 S 0.51258(5) 0.35456(4) 0.87050(2) 0.02397(12) Uani 1 1 d . . . . .
F4 F 0.6988(2) 0.35551(11) 0.56211(7) 0.0586(5) Uani 1 1 d . . . . .
F5 F 0.67203(18) 0.50899(10) 0.59299(7) 0.0443(4) Uani 1 1 d . . . . .
F6 F 0.87537(17) 0.44745(11) 0.61445(8) 0.0521(4) Uani 1 1 d . . . . .
O4 O 0.44349(17) 0.43051(11) 0.91290(8) 0.0329(3) Uani 1 1 d . . . . .
O5 O 0.43526(16) 0.26218(11) 0.84693(7) 0.0302(3) Uani 1 1 d . . . . .
O6 O 0.51597(15) 0.39062(9) 0.65985(6) 0.0222(3) Uani 1 1 d . . . . .
N4 N 0.55400(19) 0.39276(12) 0.80180(8) 0.0240(4) Uani 1 1 d . . . . .
H4A H 0.475474 0.390357 0.777662 0.029 Uiso 1 1 d R U . . .
N5 N 0.71107(19) 0.31159(12) 0.68508(10) 0.0329(4) Uani 1 1 d . . . . .
N6 N 0.59835(18) 0.24154(12) 0.66051(9) 0.0253(4) Uani 1 1 d . . . . .
C30 C 1.1127(3) 0.2985(2) 0.98026(15) 0.0544(8) Uani 1 1 d . . . . .
H30A H 1.146245 0.357140 1.011894 0.082 Uiso 1 1 calc R U . . .
H30B H 1.176011 0.290013 0.942764 0.082 Uiso 1 1 calc R U . . .
H30C H 1.115957 0.241319 1.001608 0.082 Uiso 1 1 calc R U . . .
C31 C 0.9589(3) 0.30911(19) 0.95643(11) 0.0354(5) Uani 1 1 d . . . . .
C32 C 0.8914(3) 0.23982(18) 0.90536(11) 0.0362(5) Uani 1 1 d . . . . .
H32 H 0.941197 0.183708 0.887294 0.043 Uiso 1 1 calc R U . . .
C33 C 0.7532(2) 0.25202(16) 0.88090(10) 0.0303(5) Uani 1 1 d . . . . .
H33 H 0.708201 0.204787 0.846174 0.036 Uiso 1 1 calc R U . . .
C34 C 0.6801(2) 0.33491(14) 0.90795(9) 0.0239(4) Uani 1 1 d . . . . .
C35 C 0.7417(2) 0.40234(16) 0.96049(10) 0.0297(5) Uani 1 1 d . . . . .
H35 H 0.690117 0.456899 0.979869 0.036 Uiso 1 1 calc R U . . .
C36 C 0.8811(3) 0.38826(18) 0.98423(11) 0.0360(5) Uani 1 1 d . . . . .
H36 H 0.924174 0.433905 1.020344 0.043 Uiso 1 1 calc R U . . .
C37 C 0.6378(2) 0.47926(14) 0.79648(9) 0.0220(4) Uani 1 1 d . . . . .
C38 C 0.6590(2) 0.55580(15) 0.85034(10) 0.0285(4) Uani 1 1 d . . . . .
H38 H 0.618656 0.549794 0.891150 0.034 Uiso 1 1 calc R U . . .
C39 C 0.7387(2) 0.64075(15) 0.84456(11) 0.0299(5) Uani 1 1 d . . . . .
H39 H 0.753510 0.691998 0.881668 0.036 Uiso 1 1 calc R U . . .
C40 C 0.7967(2) 0.65139(14) 0.78534(11) 0.0282(4) Uani 1 1 d . . . . .
H40 H 0.851791 0.709371 0.781768 0.034 Uiso 1 1 calc R U . . .
C41 C 0.7738(2) 0.57672(14) 0.73132(10) 0.0259(4) Uani 1 1 d . . . . .
H41 H 0.812308 0.584593 0.690476 0.031 Uiso 1 1 calc R U . . .
C42 C 0.6951(2) 0.48976(13) 0.73556(10) 0.0217(4) Uani 1 1 d . . . . .
C43 C 0.6700(2) 0.40861(14) 0.67563(10) 0.0230(4) Uani 1 1 d . . . . .
C44 C 0.7307(3) 0.43149(17) 0.61095(12) 0.0379(5) Uani 1 1 d . . . . .
C45 C 0.8409(2) 0.28268(14) 0.71172(10) 0.0240(4) Uani 1 1 d . . . . .
C46 C 0.9577(2) 0.34892(16) 0.73464(13) 0.0337(5) Uani 1 1 d . . . . .
H46 H 0.951512 0.416083 0.732503 0.040 Uiso 1 1 calc R U . . .
C47 C 1.0830(2) 0.31597(17) 0.76058(12) 0.0359(5) Uani 1 1 d . . . . .
H47 H 1.161543 0.361589 0.776745 0.043 Uiso 1 1 calc R U . . .
C48 C 1.0964(2) 0.21877(17) 0.76353(11) 0.0327(5) Uani 1 1 d . . . . .
H48 H 1.183279 0.197246 0.781011 0.039 Uiso 1 1 calc R U . . .
C49 C 0.9797(2) 0.15281(16) 0.74026(10) 0.0304(5) Uani 1 1 d . . . . .
H49 H 0.987560 0.085561 0.741734 0.036 Uiso 1 1 calc R U . . .
C50 C 0.8522(2) 0.18371(15) 0.71501(10) 0.0249(4) Uani 1 1 d . . . . .
H50 H 0.772982 0.138092 0.700018 0.030 Uiso 1 1 calc R U . . .
C51 C 0.4907(2) 0.28998(13) 0.64664(9) 0.0211(4) Uani 1 1 d . . . . .
C52 C 0.3478(2) 0.25140(13) 0.61883(9) 0.0200(4) Uani 1 1 d . . . . .
C53 C 0.3104(2) 0.15204(14) 0.61273(9) 0.0239(4) Uani 1 1 d . . . . .
H53 H 0.377592 0.109882 0.627107 0.029 Uiso 1 1 calc R U . . .
C54 C 0.1751(2) 0.11483(15) 0.58568(10) 0.0271(4) Uani 1 1 d . . . . .
H54 H 0.150188 0.047093 0.581826 0.032 Uiso 1 1 calc R U . . .
C55 C 0.0749(2) 0.17545(15) 0.56398(9) 0.0251(4) Uani 1 1 d . . . . .
C56 C 0.1139(2) 0.27456(16) 0.56989(10) 0.0285(4) Uani 1 1 d . . . . .
H56 H 0.047171 0.316487 0.554864 0.034 Uiso 1 1 calc R U . . .
C57 C 0.2485(2) 0.31292(15) 0.59731(10) 0.0266(4) Uani 1 1 d . . . . .
H57 H 0.273087 0.380745 0.601474 0.032 Uiso 1 1 calc R U . . .
C58 C -0.0733(2) 0.13592(18) 0.53507(11) 0.0331(5) Uani 1 1 d . . . . .
H58A H -0.148466 0.165987 0.563167 0.050 Uiso 1 1 calc R U . . .
H58B H -0.080996 0.064970 0.532394 0.050 Uiso 1 1 calc R U . . .
H58C H -0.086679 0.151108 0.490874 0.050 Uiso 1 1 calc R U . . .

loop_
_atom_site_aniso_label
_atom_site_aniso_U_11
_atom_site_aniso_U_22
_atom_site_aniso_U_33
_atom_site_aniso_U_23
_atom_site_aniso_U_13
_atom_site_aniso_U_12
S1 0.0201(2) 0.0216(2) 0.0222(2) 0.00198(17) 0.00046(17) 0.00165(18)
F1 0.0557(9) 0.0366(7) 0.0214(6) 0.0038(5) 0.0063(6) 0.0047(7)
F2 0.0304(7) 0.0343(7) 0.0420(7) 0.0012(6) 0.0141(6) 0.0045(6)
F3 0.0402(8) 0.0207(6) 0.0345(7) -0.0034(5) 0.0013(6) -0.0024(5)
O1 0.0258(8) 0.0291(8) 0.0310(7) 0.0039(6) 0.0061(6) -0.0052(6)
O2 0.0280(8) 0.0267(7) 0.0309(7) 0.0033(6) -0.0028(6) 0.0090(6)
O3 0.0210(7) 0.0183(6) 0.0229(6) 0.0064(5) -0.0015(5) -0.0016(5)
N1 0.0248(9) 0.0176(7) 0.0219(7) 0.0066(6) 0.0019(6) 0.0012(6)
N2 0.0197(8) 0.0183(7) 0.0273(8) 0.0074(6) -0.0023(6) -0.0008(6)
N3 0.0201(8) 0.0224(8) 0.0221(7) 0.0070(6) -0.0007(6) -0.0006(6)
C1 0.0370(13) 0.0379(13) 0.0473(14) -0.0138(11) -0.0104(11) 0.0063(11)
C2 0.0263(11) 0.0276(10) 0.0326(10) -0.0060(8) -0.0024(8) 0.0063(8)
C3 0.0292(11) 0.0405(12) 0.0204(9) 0.0023(8) 0.0010(8) 0.0060(9)
C4 0.0256(11) 0.0321(11) 0.0231(9) 0.0053(8) 0.0038(8) 0.0016(8)
C5 0.0224(10) 0.0227(9) 0.0208(8) 0.0023(7) 0.0007(7) 0.0011(7)
C6 0.0352(12) 0.0295(11) 0.0267(10) 0.0084(8) -0.0017(9) -0.0054(9)
C7 0.0340(12) 0.0265(10) 0.0423(12) 0.0068(9) -0.0044(10) -0.0076(9)
C8 0.0176(9) 0.0183(8) 0.0228(8) 0.0072(7) 0.0006(7) 0.0000(7)
C9 0.0285(11) 0.0286(10) 0.0224(9) 0.0077(8) -0.0015(8) 0.0021(8)
C10 0.0329(12) 0.0327(11) 0.0312(10) 0.0183(9) -0.0037(9) 0.0017(9)
C11 0.0280(11) 0.0235(10) 0.0404(11) 0.0148(9) -0.0028(9) 0.0035(8)
C12 0.0228(10) 0.0201(9) 0.0318(10) 0.0060(8) 0.0010(8) 0.0027(7)
C13 0.0172(9) 0.0175(8) 0.0239(8) 0.0070(7) -0.0002(7) -0.0012(7)
C14 0.0174(9) 0.0173(8) 0.0221(8) 0.0046(7) 0.0008(7) -0.0017(7)
C15 0.0301(11) 0.0249(10) 0.0264(9) 0.0028(8) 0.0049(8) -0.0002(8)
C16 0.0165(9) 0.0229(9) 0.0215(8) 0.0068(7) 0.0002(7) -0.0030(7)
C17 0.0204(10) 0.0220(9) 0.0285(9) 0.0084(7) -0.0009(7) 0.0000(7)
C18 0.0273(11) 0.0213(9) 0.0311(10) 0.0036(8) -0.0019(8) -0.0031(8)
C19 0.0216(10) 0.0309(10) 0.0294(10) 0.0056(8) -0.0036(8) -0.0038(8)
C20 0.0194(10) 0.0311(10) 0.0312(10) 0.0103(8) -0.0009(8) 0.0003(8)
C21 0.0217(10) 0.0225(9) 0.0300(10) 0.0076(8) 0.0013(8) 0.0008(8)
C22 0.0238(10) 0.0199(8) 0.0168(8) 0.0059(6) 0.0002(7) -0.0008(7)
C23 0.0213(9) 0.0234(9) 0.0176(8) 0.0058(7) -0.0022(7) -0.0015(7)
C24 0.0256(10) 0.0196(9) 0.0271(9) 0.0049(7) -0.0028(8) -0.0038(8)
C25 0.0215(10) 0.0292(10) 0.0254(9) 0.0044(8) -0.0020(8) -0.0060(8)
C26 0.0196(9) 0.0310(10) 0.0199(8) 0.0088(7) -0.0015(7) -0.0022(8)
C27 0.0239(10) 0.0252(10) 0.0281(9) 0.0085(8) -0.0024(8) -0.0001(8)
C28 0.0240(10) 0.0228(9) 0.0260(9) 0.0059(7) -0.0048(8) -0.0027(8)
C29 0.0191(10) 0.0399(12) 0.0307(10) 0.0125(9) -0.0043(8) -0.0013(9)
S2 0.0224(3) 0.0236(2) 0.0270(2) 0.00848(18) -0.00028(19) -0.00196(19)
F4 0.0856(13) 0.0410(8) 0.0410(8) -0.0128(7) 0.0318(8) -0.0250(8)
F5 0.0638(10) 0.0376(8) 0.0321(7) 0.0123(6) 0.0014(7) -0.0143(7)
F6 0.0425(9) 0.0388(8) 0.0716(11) -0.0009(7) 0.0303(8) -0.0100(7)
O4 0.0290(8) 0.0324(8) 0.0387(8) 0.0085(7) 0.0081(7) 0.0053(7)
O5 0.0285(8) 0.0274(7) 0.0355(8) 0.0111(6) -0.0026(6) -0.0099(6)
O6 0.0222(7) 0.0171(6) 0.0267(7) 0.0034(5) -0.0014(5) -0.0007(5)
N4 0.0241(9) 0.0234(8) 0.0254(8) 0.0101(6) -0.0054(7) -0.0062(7)
N5 0.0192(9) 0.0164(8) 0.0601(12) 0.0017(8) -0.0079(8) -0.0015(6)
N6 0.0186(8) 0.0173(7) 0.0379(9) 0.0013(7) -0.0020(7) -0.0037(6)
C30 0.0323(14) 0.081(2) 0.0578(17) 0.0368(16) -0.0109(12) 0.0026(14)
C31 0.0297(12) 0.0495(14) 0.0317(11) 0.0214(10) -0.0021(9) 0.0002(10)
C32 0.0378(13) 0.0432(13) 0.0312(11) 0.0140(10) 0.0006(9) 0.0125(11)
C33 0.0356(12) 0.0293(10) 0.0261(10) 0.0051(8) -0.0007(9) 0.0049(9)
C34 0.0243(10) 0.0262(10) 0.0224(9) 0.0083(7) 0.0007(7) -0.0001(8)
C35 0.0333(12) 0.0291(10) 0.0259(10) 0.0043(8) -0.0009(8) -0.0025(9)
C36 0.0394(13) 0.0399(13) 0.0286(10) 0.0101(9) -0.0080(9) -0.0082(10)
C37 0.0188(9) 0.0196(9) 0.0281(9) 0.0078(7) -0.0031(7) -0.0024(7)
C38 0.0322(11) 0.0238(10) 0.0285(10) 0.0041(8) -0.0031(8) -0.0035(8)
C39 0.0336(12) 0.0211(9) 0.0328(10) 0.0013(8) -0.0047(9) -0.0046(8)
C40 0.0278(11) 0.0184(9) 0.0378(11) 0.0061(8) -0.0024(9) -0.0055(8)
C41 0.0268(11) 0.0195(9) 0.0315(10) 0.0065(8) 0.0011(8) -0.0036(8)
C42 0.0193(9) 0.0156(8) 0.0298(9) 0.0034(7) -0.0011(7) -0.0003(7)
C43 0.0203(10) 0.0178(8) 0.0307(9) 0.0036(7) 0.0043(8) -0.0008(7)
C44 0.0447(14) 0.0292(11) 0.0361(12) -0.0029(9) 0.0161(10) -0.0105(10)
C45 0.0179(9) 0.0232(9) 0.0296(9) 0.0019(8) 0.0021(7) 0.0005(7)
C46 0.0198(10) 0.0226(10) 0.0568(14) 0.0035(9) -0.0006(10) -0.0025(8)
C47 0.0202(11) 0.0343(12) 0.0498(14) 0.0015(10) -0.0039(10) -0.0059(9)
C48 0.0245(11) 0.0391(12) 0.0336(11) 0.0054(9) -0.0063(9) 0.0020(9)
C49 0.0312(12) 0.0272(10) 0.0326(11) 0.0063(8) -0.0051(9) 0.0011(9)
C50 0.0226(10) 0.0247(9) 0.0268(9) 0.0050(7) -0.0012(8) -0.0031(8)
C51 0.0230(10) 0.0178(8) 0.0214(8) 0.0014(7) 0.0008(7) -0.0014(7)
C52 0.0197(9) 0.0211(9) 0.0184(8) 0.0022(7) 0.0001(7) 0.0001(7)
C53 0.0245(10) 0.0215(9) 0.0254(9) 0.0048(7) -0.0042(8) -0.0007(8)
C54 0.0267(11) 0.0263(10) 0.0277(9) 0.0069(8) -0.0069(8) -0.0053(8)
C55 0.0221(10) 0.0329(10) 0.0197(8) 0.0043(7) -0.0020(7) -0.0012(8)
C56 0.0245(10) 0.0318(11) 0.0295(10) 0.0060(8) -0.0027(8) 0.0059(8)
C57 0.0280(11) 0.0212(9) 0.0295(10) 0.0031(8) -0.0044(8) 0.0016(8)
C58 0.0246(11) 0.0435(13) 0.0303(10) 0.0085(9) -0.0079(9) -0.0057(9)

loop_
_atom_type_symbol
_atom_type_description
_atom_type_scat_dispersion_real
_atom_type_scat_dispersion_imag
_atom_type_scat_source
C C 0.0033 0.0016 'International Tables Vol C Tables 4.2.6.8 and 6.1.1.4'
H H 0.0000 0.0000 'International Tables Vol C Tables 4.2.6.8 and 6.1.1.4'
F F 0.0171 0.0103 'International Tables Vol C Tables 4.2.6.8 and 6.1.1.4'
N N 0.0061 0.0033 'International Tables Vol C Tables 4.2.6.8 and 6.1.1.4'
O O 0.0106 0.0060 'International Tables Vol C Tables 4.2.6.8 and 6.1.1.4'
S S 0.1246 0.1234 'International Tables Vol C Tables 4.2.6.8 and 6.1.1.4'

loop_
_geom_angle_atom_site_label_1
_geom_angle_atom_site_label_2
_geom_angle_atom_site_label_3
_geom_angle
_geom_angle_site_symmetry_1
_geom_angle_site_symmetry_3
_geom_angle_publ_flag
O1 S1 O2 120.34(9) . . ?
O1 S1 N1 108.18(9) . . ?
O2 S1 N1 103.30(8) . . ?
O1 S1 C5 108.37(9) . . ?
O2 S1 C5 107.72(9) . . ?
N1 S1 C5 108.39(9) . . ?
C22 O3 C14 106.20(14) . . ?
C8 N1 S1 127.39(13) . . ?
C8 N1 H1 108.1 . . ?
S1 N1 H1 108.1 . . ?
N3 N2 C16 118.14(15) . . ?
N3 N2 C14 109.27(14) . . ?
C16 N2 C14 127.58(15) . . ?
C22 N3 N2 106.12(15) . . ?
C2 C1 H1A 109.5 . . ?
C2 C1 H1B 109.5 . . ?
H1A C1 H1B 109.5 . . ?
C2 C1 H1C 109.5 . . ?
H1A C1 H1C 109.5 . . ?
H1B C1 H1C 109.5 . . ?
C7 C2 C3 118.47(19) . . ?
C7 C2 C1 121.1(2) . . ?
C3 C2 C1 120.4(2) . . ?
C4 C3 C2 121.42(19) . . ?
C4 C3 H3 119.3 . . ?
C2 C3 H3 119.3 . . ?
C3 C4 C5 119.1(2) . . ?
C3 C4 H4 120.4 . . ?
C5 C4 H4 120.4 . . ?
C6 C5 C4 120.38(18) . . ?
C6 C5 S1 119.15(15) . . ?
C4 C5 S1 120.37(16) . . ?
C7 C6 C5 119.3(2) . . ?
C7 C6 H6 120.3 . . ?
C5 C6 H6 120.3 . . ?
C2 C7 C6 121.3(2) . . ?
C2 C7 H7 119.4 . . ?
C6 C7 H7 119.4 . . ?
C9 C8 C13 119.67(17) . . ?
C9 C8 N1 120.45(17) . . ?
C13 C8 N1 119.87(15) . . ?
C10 C9 C8 120.62(19) . . ?
C10 C9 H9 119.7 . . ?
C8 C9 H9 119.7 . . ?
C11 C10 C9 120.16(18) . . ?
C11 C10 H10 119.9 . . ?
C9 C10 H10 119.9 . . ?
C10 C11 C12 119.79(19) . . ?
C10 C11 H11 120.1 . . ?
C12 C11 H11 120.1 . . ?
C11 C12 C13 121.33(19) . . ?
C11 C12 H12 119.3 . . ?
C13 C12 H12 119.3 . . ?
C12 C13 C8 118.41(17) . . ?
C12 C13 C14 121.16(17) . . ?
C8 C13 C14 120.43(16) . . ?
O3 C14 N2 102.37(14) . . ?
O3 C14 C13 110.54(15) . . ?
N2 C14 C13 116.40(14) . . ?
O3 C14 C15 103.07(14) . . ?
N2 C14 C15 107.90(16) . . ?
C13 C14 C15 115.03(15) . . ?
F2 C15 F3 107.65(17) . . ?
F2 C15 F1 107.34(18) . . ?
F3 C15 F1 106.54(16) . . ?
F2 C15 C14 113.08(16) . . ?
F3 C15 C14 112.48(17) . . ?
F1 C15 C14 109.42(16) . . ?
C21 C16 C17 119.78(17) . . ?
C21 C16 N2 120.92(17) . . ?
C17 C16 N2 119.27(16) . . ?
C18 C17 C16 119.96(18) . . ?
C18 C17 H17 120.0 . . ?
C16 C17 H17 120.0 . . ?
C17 C18 C19 120.62(18) . . ?
C17 C18 H18 119.7 . . ?
C19 C18 H18 119.7 . . ?
C20 C19 C18 118.97(18) . . ?
C20 C19 H19 120.5 . . ?
C18 C19 H19 120.5 . . ?
C19 C20 C21 121.33(19) . . ?
C19 C20 H20 119.3 . . ?
C21 C20 H20 119.3 . . ?
C20 C21 C16 119.32(18) . . ?
C20 C21 H21 120.3 . . ?
C16 C21 H21 120.3 . . ?
N3 C22 O3 115.33(16) . . ?
N3 C22 C23 127.43(17) . . ?
O3 C22 C23 117.19(16) . . ?
C24 C23 C28 119.24(17) . . ?
C24 C23 C22 120.21(17) . . ?
C28 C23 C22 120.48(17) . . ?
C25 C24 C23 120.12(18) . . ?
C25 C24 H24 119.9 . . ?
C23 C24 H24 119.9 . . ?
C24 C25 C26 120.99(18) . . ?
C24 C25 H25 119.5 . . ?
C26 C25 H25 119.5 . . ?
C25 C26 C27 118.51(17) . . ?
C25 C26 C29 120.43(18) . . ?
C27 C26 C29 121.06(18) . . ?
C28 C27 C26 120.82(18) . . ?
C28 C27 H27 119.6 . . ?
C26 C27 H27 119.6 . . ?
C27 C28 C23 120.31(18) . . ?
C27 C28 H28 119.8 . . ?
C23 C28 H28 119.8 . . ?
C26 C29 H29A 109.5 . . ?
C26 C29 H29B 109.5 . . ?
H29A C29 H29B 109.5 . . ?
C26 C29 H29C 109.5 . . ?
H29A C29 H29C 109.5 . . ?
H29B C29 H29C 109.5 . . ?
O4 S2 O5 120.00(10) . . ?
O4 S2 N4 109.21(9) . . ?
O5 S2 N4 103.10(9) . . ?
O4 S2 C34 108.85(10) . . ?
O5 S2 C34 109.32(9) . . ?
N4 S2 C34 105.32(9) . . ?
C51 O6 C43 106.33(14) . . ?
C37 N4 S2 126.85(13) . . ?
C37 N4 H4A 108.2 . . ?
S2 N4 H4A 108.2 . . ?
C45 N5 N6 120.06(16) . . ?
C45 N5 C43 129.93(16) . . ?
N6 N5 C43 109.98(15) . . ?
C51 N6 N5 105.67(15) . . ?
C31 C30 H30A 109.5 . . ?
C31 C30 H30B 109.5 . . ?
H30A C30 H30B 109.5 . . ?
C31 C30 H30C 109.5 . . ?
H30A C30 H30C 109.5 . . ?
H30B C30 H30C 109.5 . . ?
C36 C31 C32 118.5(2) . . ?
C36 C31 C30 120.8(2) . . ?
C32 C31 C30 120.7(2) . . ?
C33 C32 C31 120.9(2) . . ?
C33 C32 H32 119.6 . . ?
C31 C32 H32 119.6 . . ?
C32 C33 C34 119.2(2) . . ?
C32 C33 H33 120.4 . . ?
C34 C33 H33 120.4 . . ?
C35 C34 C33 121.06(19) . . ?
C35 C34 S2 120.73(16) . . ?
C33 C34 S2 118.13(15) . . ?
C34 C35 C36 118.5(2) . . ?
C34 C35 H35 120.8 . . ?
C36 C35 H35 120.8 . . ?
C31 C36 C35 121.7(2) . . ?
C31 C36 H36 119.1 . . ?
C35 C36 H36 119.1 . . ?
C38 C37 C42 119.43(18) . . ?
C38 C37 N4 120.61(19) . . ?
C42 C37 N4 119.90(17) . . ?
C39 C38 C37 120.4(2) . . ?
C39 C38 H38 119.8 . . ?
C37 C38 H38 119.8 . . ?
C40 C39 C38 120.68(19) . . ?
C40 C39 H39 119.7 . . ?
C38 C39 H39 119.7 . . ?
C39 C40 C41 119.36(19) . . ?
C39 C40 H40 120.3 . . ?
C41 C40 H40 120.3 . . ?
C40 C41 C42 121.5(2) . . ?
C40 C41 H41 119.3 . . ?
C42 C41 H41 119.3 . . ?
C41 C42 C37 118.67(17) . . ?
C41 C42 C43 120.83(18) . . ?
C37 C42 C43 120.49(17) . . ?
O6 C43 N5 101.00(14) . . ?
O6 C43 C42 109.93(16) . . ?
N5 C43 C42 115.50(17) . . ?
O6 C43 C44 103.25(16) . . ?
N5 C43 C44 110.03(18) . . ?
C42 C43 C44 115.42(17) . . ?
F5 C44 F4 106.9(2) . . ?
F5 C44 F6 107.9(2) . . ?
F4 C44 F6 107.1(2) . . ?
F5 C44 C43 112.31(19) . . ?
F4 C44 C43 109.40(18) . . ?
F6 C44 C43 112.9(2) . . ?
C46 C45 C50 119.46(18) . . ?
C46 C45 N5 122.19(18) . . ?
C50 C45 N5 118.35(17) . . ?
C47 C46 C45 119.5(2) . . ?
C47 C46 H46 120.2 . . ?
C45 C46 H46 120.2 . . ?
C48 C47 C46 121.8(2) . . ?
C48 C47 H47 119.1 . . ?
C46 C47 H47 119.1 . . ?
C47 C48 C49 118.5(2) . . ?
C47 C48 H48 120.8 . . ?
C49 C48 H48 120.8 . . ?
C50 C49 C48 121.1(2) . . ?
C50 C49 H49 119.4 . . ?
C48 C49 H49 119.4 . . ?
C49 C50 C45 119.66(19) . . ?
C49 C50 H50 120.2 . . ?
C45 C50 H50 120.2 . . ?
N6 C51 O6 114.95(16) . . ?
N6 C51 C52 127.46(17) . . ?
O6 C51 C52 117.58(16) . . ?
C53 C52 C57 119.68(17) . . ?
C53 C52 C51 119.75(17) . . ?
C57 C52 C51 120.56(17) . . ?
C54 C53 C52 119.96(18) . . ?
C54 C53 H53 120.0 . . ?
C52 C53 H53 120.0 . . ?
C53 C54 C55 120.96(19) . . ?
C53 C54 H54 119.5 . . ?
C55 C54 H54 119.5 . . ?
C56 C55 C54 118.58(18) . . ?
C56 C55 C58 120.00(19) . . ?
C54 C55 C58 121.42(19) . . ?
C57 C56 C55 121.08(19) . . ?
C57 C56 H56 119.5 . . ?
C55 C56 H56 119.5 . . ?
C56 C57 C52 119.74(19) . . ?
C56 C57 H57 120.1 . . ?
C52 C57 H57 120.1 . . ?
C55 C58 H58A 109.5 . . ?
C55 C58 H58B 109.5 . . ?
H58A C58 H58B 109.5 . . ?
C55 C58 H58C 109.5 . . ?
H58A C58 H58C 109.5 . . ?
H58B C58 H58C 109.5 . . ?

loop_
_geom_bond_atom_site_label_1
_geom_bond_atom_site_label_2
_geom_bond_distance
_geom_bond_site_symmetry_2
_geom_bond_publ_flag
S1 O1 1.4296(16) . ?
S1 O2 1.4365(14) . ?
S1 N1 1.6430(17) . ?
S1 C5 1.7626(19) . ?
F1 C15 1.345(2) . ?
F2 C15 1.336(3) . ?
F3 C15 1.343(2) . ?
O3 C22 1.386(2) . ?
O3 C14 1.440(2) . ?
N1 C8 1.424(2) . ?
N1 H1 0.8601 . ?
N2 N3 1.412(2) . ?
N2 C16 1.418(2) . ?
N2 C14 1.472(2) . ?
N3 C22 1.281(2) . ?
C1 C2 1.513(3) . ?
C1 H1A 0.9800 . ?
C1 H1B 0.9800 . ?
C1 H1C 0.9800 . ?
C2 C7 1.388(3) . ?
C2 C3 1.391(3) . ?
C3 C4 1.387(3) . ?
C3 H3 0.9500 . ?
C4 C5 1.395(3) . ?
C4 H4 0.9500 . ?
C5 C6 1.390(3) . ?
C6 C7 1.389(3) . ?
C6 H6 0.9500 . ?
C7 H7 0.9500 . ?
C8 C9 1.394(2) . ?
C8 C13 1.412(3) . ?
C9 C10 1.390(3) . ?
C9 H9 0.9500 . ?
C10 C11 1.384(3) . ?
C10 H10 0.9500 . ?
C11 C12 1.384(3) . ?
C11 H11 0.9500 . ?
C12 C13 1.403(3) . ?
C12 H12 0.9500 . ?
C13 C14 1.519(2) . ?
C14 C15 1.552(3) . ?
C16 C21 1.397(3) . ?
C16 C17 1.400(3) . ?
C17 C18 1.390(3) . ?
C17 H17 0.9500 . ?
C18 C19 1.392(3) . ?
C18 H18 0.9500 . ?
C19 C20 1.390(3) . ?
C19 H19 0.9500 . ?
C20 C21 1.391(3) . ?
C20 H20 0.9500 . ?
C21 H21 0.9500 . ?
C22 C23 1.461(3) . ?
C23 C24 1.396(3) . ?
C23 C28 1.400(3) . ?
C24 C25 1.387(3) . ?
C24 H24 0.9500 . ?
C25 C26 1.396(3) . ?
C25 H25 0.9500 . ?
C26 C27 1.402(3) . ?
C26 C29 1.510(3) . ?
C27 C28 1.382(3) . ?
C27 H27 0.9500 . ?
C28 H28 0.9500 . ?
C29 H29A 0.9800 . ?
C29 H29B 0.9800 . ?
C29 H29C 0.9800 . ?
S2 O4 1.4358(16) . ?
S2 O5 1.4373(15) . ?
S2 N4 1.6561(17) . ?
S2 C34 1.758(2) . ?
F4 C44 1.338(2) . ?
F5 C44 1.336(3) . ?
F6 C44 1.338(3) . ?
O6 C51 1.387(2) . ?
O6 C43 1.444(2) . ?
N4 C37 1.425(2) . ?
N4 H4A 0.8600 . ?
N5 C45 1.406(3) . ?
N5 N6 1.406(2) . ?
N5 C43 1.467(3) . ?
N6 C51 1.279(2) . ?
C30 C31 1.506(3) . ?
C30 H30A 0.9800 . ?
C30 H30B 0.9800 . ?
C30 H30C 0.9800 . ?
C31 C36 1.391(4) . ?
C31 C32 1.401(3) . ?
C32 C33 1.383(3) . ?
C32 H32 0.9500 . ?
C33 C34 1.403(3) . ?
C33 H33 0.9500 . ?
C34 C35 1.386(3) . ?
C35 C36 1.394(3) . ?
C35 H35 0.9500 . ?
C36 H36 0.9500 . ?
C37 C38 1.397(3) . ?
C37 C42 1.412(3) . ?
C38 C39 1.390(3) . ?
C38 H38 0.9500 . ?
C39 C40 1.383(3) . ?
C39 H39 0.9500 . ?
C40 C41 1.384(3) . ?
C40 H40 0.9500 . ?
C41 C42 1.402(3) . ?
C41 H41 0.9500 . ?
C42 C43 1.522(3) . ?
C43 C44 1.548(3) . ?
C45 C46 1.395(3) . ?
C45 C50 1.403(3) . ?
C46 C47 1.388(3) . ?
C46 H46 0.9500 . ?
C47 C48 1.379(3) . ?
C47 H47 0.9500 . ?
C48 C49 1.394(3) . ?
C48 H48 0.9500 . ?
C49 C50 1.386(3) . ?
C49 H49 0.9500 . ?
C50 H50 0.9500 . ?
C51 C52 1.456(3) . ?
C52 C53 1.394(3) . ?
C52 C57 1.398(3) . ?
C53 C54 1.385(3) . ?
C53 H53 0.9500 . ?
C54 C55 1.397(3) . ?
C54 H54 0.9500 . ?
C55 C56 1.394(3) . ?
C55 C58 1.509(3) . ?
C56 C57 1.386(3) . ?
C56 H56 0.9500 . ?
C57 H57 0.9500 . ?
C58 H58A 0.9800 . ?
C58 H58B 0.9800 . ?
C58 H58C 0.9800 . ?

loop_
_geom_torsion_atom_site_label_1
_geom_torsion_atom_site_label_2
_geom_torsion_atom_site_label_3
_geom_torsion_atom_site_label_4
_geom_torsion
_geom_torsion_site_symmetry_1
_geom_torsion_site_symmetry_2
_geom_torsion_site_symmetry_3
_geom_torsion_site_symmetry_4
_geom_torsion_publ_flag
O1 S1 N1 C8 41.80(18) . . . . ?
O2 S1 N1 C8 170.40(16) . . . . ?
C5 S1 N1 C8 -75.51(18) . . . . ?
C16 N2 N3 C22 154.00(17) . . . . ?
C14 N2 N3 C22 -2.88(19) . . . . ?
C7 C2 C3 C4 1.8(3) . . . . ?
C1 C2 C3 C4 -177.4(2) . . . . ?
C2 C3 C4 C5 -0.3(3) . . . . ?
C3 C4 C5 C6 -1.0(3) . . . . ?
C3 C4 C5 S1 175.37(16) . . . . ?
O1 S1 C5 C6 176.56(16) . . . . ?
O2 S1 C5 C6 44.89(19) . . . . ?
N1 S1 C5 C6 -66.26(18) . . . . ?
O1 S1 C5 C4 0.12(19) . . . . ?
O2 S1 C5 C4 -131.55(17) . . . . ?
N1 S1 C5 C4 117.30(17) . . . . ?
C4 C5 C6 C7 0.8(3) . . . . ?
S1 C5 C6 C7 -175.60(17) . . . . ?
C3 C2 C7 C6 -2.0(3) . . . . ?
C1 C2 C7 C6 177.2(2) . . . . ?
C5 C6 C7 C2 0.7(3) . . . . ?
S1 N1 C8 C9 13.1(3) . . . . ?
S1 N1 C8 C13 -165.78(14) . . . . ?
C13 C8 C9 C10 0.9(3) . . . . ?
N1 C8 C9 C10 -177.91(19) . . . . ?
C8 C9 C10 C11 0.2(3) . . . . ?
C9 C10 C11 C12 -1.1(3) . . . . ?
C10 C11 C12 C13 1.0(3) . . . . ?
C11 C12 C13 C8 0.1(3) . . . . ?
C11 C12 C13 C14 179.54(19) . . . . ?
C9 C8 C13 C12 -1.1(3) . . . . ?
N1 C8 C13 C12 177.80(17) . . . . ?
C9 C8 C13 C14 179.50(18) . . . . ?
N1 C8 C13 C14 -1.6(3) . . . . ?
C22 O3 C14 N2 -8.23(17) . . . . ?
C22 O3 C14 C13 -132.86(15) . . . . ?
C22 O3 C14 C15 103.72(16) . . . . ?
N3 N2 C14 O3 6.98(18) . . . . ?
C16 N2 C14 O3 -147.11(17) . . . . ?
N3 N2 C14 C13 127.63(16) . . . . ?
C16 N2 C14 C13 -26.5(3) . . . . ?
N3 N2 C14 C15 -101.33(17) . . . . ?
C16 N2 C14 C15 104.6(2) . . . . ?
C12 C13 C14 O3 -115.74(19) . . . . ?
C8 C13 C14 O3 63.7(2) . . . . ?
C12 C13 C14 N2 128.07(19) . . . . ?
C8 C13 C14 N2 -52.5(2) . . . . ?
C12 C13 C14 C15 0.4(3) . . . . ?
C8 C13 C14 C15 179.88(17) . . . . ?
O3 C14 C15 F2 -177.37(16) . . . . ?
N2 C14 C15 F2 -69.6(2) . . . . ?
C13 C14 C15 F2 62.2(2) . . . . ?
O3 C14 C15 F3 60.41(19) . . . . ?
N2 C14 C15 F3 168.23(15) . . . . ?
C13 C14 C15 F3 -60.0(2) . . . . ?
O3 C14 C15 F1 -57.8(2) . . . . ?
N2 C14 C15 F1 50.0(2) . . . . ?
C13 C14 C15 F1 -178.18(16) . . . . ?
N3 N2 C16 C21 175.64(17) . . . . ?
C14 N2 C16 C21 -32.3(3) . . . . ?
N3 N2 C16 C17 -2.7(3) . . . . ?
C14 N2 C16 C17 149.37(19) . . . . ?
C21 C16 C17 C18 -0.7(3) . . . . ?
N2 C16 C17 C18 177.73(18) . . . . ?
C16 C17 C18 C19 1.3(3) . . . . ?
C17 C18 C19 C20 -1.1(3) . . . . ?
C18 C19 C20 C21 0.4(3) . . . . ?
C19 C20 C21 C16 0.3(3) . . . . ?
C17 C16 C21 C20 -0.1(3) . . . . ?
N2 C16 C21 C20 -178.46(18) . . . . ?
N2 N3 C22 O3 -2.9(2) . . . . ?
N2 N3 C22 C23 174.19(18) . . . . ?
C14 O3 C22 N3 7.5(2) . . . . ?
C14 O3 C22 C23 -169.87(15) . . . . ?
N3 C22 C23 C24 -153.4(2) . . . . ?
O3 C22 C23 C24 23.6(3) . . . . ?
N3 C22 C23 C28 23.6(3) . . . . ?
O3 C22 C23 C28 -159.36(17) . . . . ?
C28 C23 C24 C25 -1.0(3) . . . . ?
C22 C23 C24 C25 176.03(18) . . . . ?
C23 C24 C25 C26 1.2(3) . . . . ?
C24 C25 C26 C27 -0.4(3) . . . . ?
C24 C25 C26 C29 -179.73(19) . . . . ?
C25 C26 C27 C28 -0.5(3) . . . . ?
C29 C26 C27 C28 178.83(19) . . . . ?
C26 C27 C28 C23 0.6(3) . . . . ?
C24 C23 C28 C27 0.1(3) . . . . ?
C22 C23 C28 C27 -176.91(18) . . . . ?
O4 S2 N4 C37 54.67(19) . . . . ?
O5 S2 N4 C37 -176.67(16) . . . . ?
C34 S2 N4 C37 -62.09(18) . . . . ?
C45 N5 N6 C51 173.11(19) . . . . ?
C43 N5 N6 C51 -8.7(2) . . . . ?
C36 C31 C32 C33 3.1(4) . . . . ?
C30 C31 C32 C33 -176.5(2) . . . . ?
C31 C32 C33 C34 -0.2(3) . . . . ?
C32 C33 C34 C35 -2.8(3) . . . . ?
C32 C33 C34 S2 173.77(18) . . . . ?
O4 S2 C34 C35 -15.0(2) . . . . ?
O5 S2 C34 C35 -147.81(17) . . . . ?
N4 S2 C34 C35 102.00(18) . . . . ?
O4 S2 C34 C33 168.43(17) . . . . ?
O5 S2 C34 C33 35.6(2) . . . . ?
N4 S2 C34 C33 -74.56(18) . . . . ?
C33 C34 C35 C36 2.7(3) . . . . ?
S2 C34 C35 C36 -173.73(17) . . . . ?
C32 C31 C36 C35 -3.1(4) . . . . ?
C30 C31 C36 C35 176.4(2) . . . . ?
C34 C35 C36 C31 0.3(3) . . . . ?
S2 N4 C37 C38 -18.9(3) . . . . ?
S2 N4 C37 C42 163.81(15) . . . . ?
C42 C37 C38 C39 -1.6(3) . . . . ?
N4 C37 C38 C39 -178.87(18) . . . . ?
C37 C38 C39 C40 0.8(3) . . . . ?
C38 C39 C40 C41 0.5(3) . . . . ?
C39 C40 C41 C42 -1.1(3) . . . . ?
C40 C41 C42 C37 0.3(3) . . . . ?
C40 C41 C42 C43 179.61(19) . . . . ?
C38 C37 C42 C41 1.0(3) . . . . ?
N4 C37 C42 C41 178.31(17) . . . . ?
C38 C37 C42 C43 -178.29(18) . . . . ?
N4 C37 C42 C43 -1.0(3) . . . . ?
C51 O6 C43 N5 -13.35(19) . . . . ?
C51 O6 C43 C42 -135.84(16) . . . . ?
C51 O6 C43 C44 100.49(17) . . . . ?
C45 N5 C43 O6 -168.4(2) . . . . ?
N6 N5 C43 O6 13.7(2) . . . . ?
C45 N5 C43 C42 -49.8(3) . . . . ?
N6 N5 C43 C42 132.24(19) . . . . ?
C45 N5 C43 C44 83.0(3) . . . . ?
N6 N5 C43 C44 -94.9(2) . . . . ?
C41 C42 C43 O6 -118.89(19) . . . . ?
C37 C42 C43 O6 60.4(2) . . . . ?
C41 C42 C43 N5 127.7(2) . . . . ?
C37 C42 C43 N5 -53.1(2) . . . . ?
C41 C42 C43 C44 -2.6(3) . . . . ?
C37 C42 C43 C44 176.63(18) . . . . ?
O6 C43 C44 F5 59.9(2) . . . . ?
N5 C43 C44 F5 166.98(17) . . . . ?
C42 C43 C44 F5 -60.1(2) . . . . ?
O6 C43 C44 F4 -58.7(2) . . . . ?
N5 C43 C44 F4 48.4(3) . . . . ?
C42 C43 C44 F4 -178.66(19) . . . . ?
O6 C43 C44 F6 -177.89(17) . . . . ?
N5 C43 C44 F6 -70.8(2) . . . . ?
C42 C43 C44 F6 62.1(2) . . . . ?
N6 N5 C45 C46 177.8(2) . . . . ?
C43 N5 C45 C46 0.0(4) . . . . ?
N6 N5 C45 C50 -2.1(3) . . . . ?
C43 N5 C45 C50 -179.9(2) . . . . ?
C50 C45 C46 C47 -0.3(3) . . . . ?
N5 C45 C46 C47 179.8(2) . . . . ?
C45 C46 C47 C48 1.0(4) . . . . ?
C46 C47 C48 C49 -0.7(4) . . . . ?
C47 C48 C49 C50 -0.4(3) . . . . ?
C48 C49 C50 C45 1.1(3) . . . . ?
C46 C45 C50 C49 -0.7(3) . . . . ?
N5 C45 C50 C49 179.2(2) . . . . ?
N5 N6 C51 O6 -0.6(2) . . . . ?
N5 N6 C51 C52 179.18(19) . . . . ?
C43 O6 C51 N6 9.6(2) . . . . ?
C43 O6 C51 C52 -170.19(16) . . . . ?
N6 C51 C52 C53 8.7(3) . . . . ?
O6 C51 C52 C53 -171.60(17) . . . . ?
N6 C51 C52 C57 -170.4(2) . . . . ?
O6 C51 C52 C57 9.3(3) . . . . ?
C57 C52 C53 C54 -0.3(3) . . . . ?
C51 C52 C53 C54 -179.33(18) . . . . ?
C52 C53 C54 C55 0.3(3) . . . . ?
C53 C54 C55 C56 0.2(3) . . . . ?
C53 C54 C55 C58 -179.4(2) . . . . ?
C54 C55 C56 C57 -0.7(3) . . . . ?
C58 C55 C56 C57 178.9(2) . . . . ?
C55 C56 C57 C52 0.7(3) . . . . ?
C53 C52 C57 C56 -0.2(3) . . . . ?
C51 C52 C57 C56 178.84(19) . . . . ?
